data_4124234
loop_
_publ_author_name
'Haddad, Andrew Z.'
'Kumar, Davinder'
'Ouch Sampson, Kagna'
'Matzner, Anna M.'
'Mashuta, Mark S.'
'Grapperhaus, Craig A.'

_publ_section_title
;
 Proposed Ligand-Centered Electrocatalytic Hydrogen Evolution and Hydrogen
 Oxidation at a Noninnocent Mononuclear Metal-Thiolate.
;
_journal_issue 29
_journal_name_full 'Journal of the American Chemical Society'
_journal_page_first 9238
_journal_page_last 9241
_journal_paper_doi 10.1021/jacs.5b05561
_journal_volume 137
_journal_year 2015
_chemical_formula_moiety 'C54 H43 P3 Re S3, C F3 O3 S, C Cl3, C H Cl3'
_chemical_formula_sum 'C57 H44 Cl6 F3 O3 P3 Re S4'
_chemical_formula_weight 1453.97
_chemical_name_common 'Re(DPPBT)~3~H triflate'
_chemical_name_systematic
; 
(diphenylphosphinobenzenethiol)
(bis-diphenylphosphinobenzenethiolate)rhenium(II)
 triflate 
;
_space_group_IT_number 14
_symmetry_cell_setting monoclinic
_symmetry_space_group_name_Hall '-P 2ybc'
_symmetry_space_group_name_H-M 'P 1 21/c 1'
_atom_sites_solution_hydrogens geom
_atom_sites_solution_primary direct
_atom_sites_solution_secondary difmap
_audit_creation_method
;
 <i>CrysAlis PRO</i> (Agilent, 2010) 
;
_audit_update_record
;
Jun_30_2015 text and data added by Mark S. Mashuta
;
_cell_angle_alpha 90.00
_cell_angle_beta 94.0071(9)
_cell_angle_gamma 90.00
_cell_formula_units_Z 4
_cell_length_a 9.82948(10)
_cell_length_b 23.6668(2)
_cell_length_c 25.0735(3)
_cell_measurement_reflns_used 51290
_cell_measurement_temperature 100.05(10)
_cell_measurement_theta_max 29.8410
_cell_measurement_theta_min 3.4340
_cell_volume 5818.65(10)
_computing_cell_refinement '<i>CrysAlis PRO</i> (Agilent, 2010)'
_computing_data_collection '<i>CrysAlis PRO</i> (Agilent, 2010)'
_computing_data_reduction '<i>CrysAlis PRO</i> (Agilent, 2010)'
_computing_molecular_graphics 'ORTEP-3 (Farrugia, 1997) and Mercury (Macrae<i>et al.</i>, 2006)'
_computing_publication_material 'PLATON (Spek, 2009)'
_computing_structure_refinement '<i>SHELXL-97</i> (Sheldrick, 2008)'
_computing_structure_solution '<i>SHELXS-97</i> (Sheldrick, 2008)'
_diffrn_ambient_temperature 100.05(10)
_diffrn_detector_area_resol_mean 10.2836
_diffrn_measured_fraction_theta_full 0.944
_diffrn_measured_fraction_theta_max 0.944
_diffrn_measurement_details
;
  1 omega   -8.00   17.00   1.0000   30.0000
omega____ theta____ kappa____ phi______ frames
    -      -12.6645  -57.0000   60.0000 25

  2 omega  -19.00   56.00   1.0000   30.0000
omega____ theta____ kappa____ phi______ frames
    -      -12.6645   57.0000  -90.0000 75

  3 omega  -61.00   27.00   1.0000   30.0000
omega____ theta____ kappa____ phi______ frames
    -       12.9770  -57.0000   90.0000 88

  4 omega  -15.00   82.00   1.0000   30.0000
omega____ theta____ kappa____ phi______ frames
    -       12.9770   57.0000  120.0000 97

  5 omega    4.00   83.00   1.0000   30.0000
omega____ theta____ kappa____ phi______ frames
    -       12.9770   77.0000  -30.0000 79

  6 omega  -87.00   17.00   1.0000   30.0000
omega____ theta____ kappa____ phi______ frames
    -      -12.6645  -57.0000 -180.0000 104

  7 omega  -42.00   61.00   1.0000   30.0000
omega____ theta____ kappa____ phi______ frames
    -      -12.6645   57.0000  -30.0000 103

  8 omega  -87.00   17.00   1.0000   30.0000
omega____ theta____ kappa____ phi______ frames
    -      -12.6645  -57.0000   30.0000 104

  9 omega  -42.00   33.00   1.0000   30.0000
omega____ theta____ kappa____ phi______ frames
    -      -12.6645   57.0000 -180.0000 75

;
_diffrn_measurement_device_type 'Xcalibur, Ruby, Gemini'
_diffrn_measurement_method '\w scans'
_diffrn_radiation_monochromator graphite
_diffrn_radiation_source 'Enhance (Mo) X-ray Source'
_diffrn_radiation_type 'Mo K\a'
_diffrn_radiation_wavelength 0.71073
_diffrn_reflns_av_R_equivalents 0.0315
_diffrn_reflns_av_sigmaI/netI 0.0205
_diffrn_reflns_limit_h_max 13
_diffrn_reflns_limit_h_min -13
_diffrn_reflns_limit_k_max 32
_diffrn_reflns_limit_k_min -31
_diffrn_reflns_limit_l_max 34
_diffrn_reflns_limit_l_min -34
_diffrn_reflns_number 119795
_diffrn_reflns_theta_full 29.89
_diffrn_reflns_theta_max 29.89
_diffrn_reflns_theta_min 3.26
_exptl_absorpt_coefficient_mu 2.644
_exptl_absorpt_correction_T_max 1.000
_exptl_absorpt_correction_T_min 0.690
_exptl_absorpt_correction_type multi-scan
_exptl_absorpt_process_details
;
CrysAlisPro, Agilent Technologies,
Version 1.171.36.32 SCALE3 ABSPACK.
;
_exptl_crystal_colour 'dark purple'
_exptl_crystal_density_diffrn 1.660
_exptl_crystal_density_method 'not measured'
_exptl_crystal_description block
_exptl_crystal_F_000 2892
_exptl_crystal_size_max 0.40
_exptl_crystal_size_mid 0.08
_exptl_crystal_size_min 0.08
_refine_diff_density_max 2.844
_refine_diff_density_min -3.572
_refine_diff_density_rms 0.140
_refine_ls_extinction_method none
_refine_ls_goodness_of_fit_ref 1.070
_refine_ls_hydrogen_treatment mixed
_refine_ls_matrix_type full
_refine_ls_number_parameters 694
_refine_ls_number_reflns 15848
_refine_ls_number_restraints 7
_refine_ls_restrained_S_all 1.071
_refine_ls_R_factor_all 0.0420
_refine_ls_R_factor_gt 0.0373
_refine_ls_shift/su_max 0.003
_refine_ls_shift/su_mean 0.000
_refine_ls_structure_factor_coef Fsqd
_refine_ls_weighting_details 'calc w=1/[\s^2^(Fo^2^)+(0.0870P)^2^+9.8543P] where P=(Fo^2^+2Fc^2^)/3'
_refine_ls_weighting_scheme calc
_refine_ls_wR_factor_gt 0.1195
_refine_ls_wR_factor_ref 0.1242
_reflns_number_gt 14532
_reflns_number_total 15848
_reflns_threshold_expression >2sigma(I)
_cod_data_source_file ja5b05561_si_003.cif
_cod_data_source_block cag211ltc
_cod_original_cell_volume 5818.66(10)
_cod_original_sg_symbol_H-M 'P 21/c'
_cod_database_code 4124234

loop_
_symmetry_equiv_pos_as_xyz
'x, y, z'
'-x, y+1/2, -z+1/2'
'-x, -y, -z'
'x, -y-1/2, z-1/2'

loop_
_atom_site_label
_atom_site_type_symbol
_atom_site_fract_x
_atom_site_fract_y
_atom_site_fract_z
_atom_site_U_iso_or_equiv
_atom_site_adp_type
_atom_site_occupancy
_atom_site_symmetry_multiplicity
_atom_site_calc_flag
_atom_site_refinement_flags
Re1 Re 0.436046(11) 0.317256(5) 0.955089(4) 0.00930(5) Uani 1 1 d .
S1 S 0.29414(8) 0.23735(3) 0.94407(3) 0.01407(15) Uani 1 1 d .
S2 S 0.23825(8) 0.36405(3) 0.93033(3) 0.01299(14) Uani 1 1 d .
S3 S 0.61205(8) 0.38095(3) 0.95890(3) 0.01239(14) Uani 1 1 d D
H60 H 0.656(4) 0.3514(14) 0.9830(14) 0.015 Uiso 1 1 d D
P1 P 0.60393(8) 0.24311(3) 0.98425(3) 0.01154(15) Uani 1 1 d .
P2 P 0.39006(8) 0.34745(3) 1.04546(3) 0.01090(14) Uani 1 1 d .
P3 P 0.47205(9) 0.31355(3) 0.86022(3) 0.01119(15) Uani 1 1 d .
C1 C 0.3760(4) 0.17648(13) 0.96879(13) 0.0147(6) Uani 1 1 d .
C2 C 0.2996(4) 0.12650(15) 0.97025(16) 0.0225(7) Uani 1 1 d .
H2 H 0.2097 0.1258 0.9559 0.027 Uiso 1 1 calc R
C3 C 0.3576(4) 0.07836(16) 0.99294(17) 0.0277(8) Uani 1 1 d .
H3 H 0.3064 0.0454 0.9942 0.033 Uiso 1 1 calc R
C4 C 0.4923(4) 0.07896(15) 1.01389(15) 0.0241(7) Uani 1 1 d .
H4 H 0.5306 0.0465 1.0295 0.029 Uiso 1 1 calc R
C5 C 0.5700(4) 0.12776(14) 1.01161(14) 0.0189(6) Uani 1 1 d .
H5 H 0.6606 0.1278 1.0251 0.023 Uiso 1 1 calc R
C6 C 0.5118(4) 0.17700(13) 0.98903(13) 0.0135(6) Uani 1 1 d .
C7 C 0.7401(3) 0.22846(14) 0.94016(13) 0.0144(6) Uani 1 1 d .
C8 C 0.7635(4) 0.17392(15) 0.92125(14) 0.0186(6) Uani 1 1 d .
H8 H 0.7053 0.1447 0.9293 0.022 Uiso 1 1 calc R
C9 C 0.8727(4) 0.16304(16) 0.89058(15) 0.0224(7) Uani 1 1 d .
H9 H 0.8870 0.1267 0.8781 0.027 Uiso 1 1 calc R
C10 C 0.9607(4) 0.20626(16) 0.87845(15) 0.0228(7) Uani 1 1 d .
H10 H 1.0349 0.1987 0.8585 0.027 Uiso 1 1 calc R
C11 C 0.9379(3) 0.26071(15) 0.89601(14) 0.0199(7) Uani 1 1 d .
H11 H 0.9965 0.2897 0.8876 0.024 Uiso 1 1 calc R
C12 C 0.8274(3) 0.27202(14) 0.92620(13) 0.0158(6) Uani 1 1 d .
H12 H 0.8114 0.3088 0.9372 0.019 Uiso 1 1 calc R
C13 C 0.6997(3) 0.24888(14) 1.04972(13) 0.0155(6) Uani 1 1 d .
C14 C 0.8266(4) 0.27629(15) 1.05463(14) 0.0205(7) Uani 1 1 d .
H14 H 0.8619 0.2924 1.0247 0.025 Uiso 1 1 calc R
C15 C 0.8996(4) 0.27944(18) 1.10399(16) 0.0267(8) Uani 1 1 d .
H15 H 0.9837 0.2976 1.1070 0.032 Uiso 1 1 calc R
C16 C 0.8477(4) 0.25557(19) 1.14888(16) 0.0304(9) Uani 1 1 d .
H16 H 0.8967 0.2577 1.1819 0.037 Uiso 1 1 calc R
C17 C 0.7230(4) 0.22872(18) 1.14424(15) 0.0262(8) Uani 1 1 d .
H17 H 0.6885 0.2127 1.1744 0.031 Uiso 1 1 calc R
C18 C 0.6478(4) 0.22517(15) 1.09502(13) 0.0188(6) Uani 1 1 d .
H18 H 0.5636 0.2071 1.0924 0.023 Uiso 1 1 calc R
C19 C 0.1629(3) 0.38905(14) 0.98771(13) 0.0149(6) Uani 1 1 d .
C20 C 0.0329(3) 0.41338(15) 0.98069(14) 0.0199(7) Uani 1 1 d .
H20 H -0.0111 0.4159 0.9467 0.024 Uiso 1 1 calc R
C21 C -0.0298(4) 0.43366(16) 1.02479(15) 0.0219(7) Uani 1 1 d .
H21 H -0.1168 0.4491 1.0203 0.026 Uiso 1 1 calc R
C22 C 0.0365(4) 0.43096(15) 1.07551(14) 0.0205(7) Uani 1 1 d .
H22 H -0.0049 0.4457 1.1047 0.025 Uiso 1 1 calc R
C23 C 0.1651(3) 0.40622(14) 1.08270(14) 0.0177(6) Uani 1 1 d .
H23 H 0.2087 0.4037 1.1168 0.021 Uiso 1 1 calc R
C24 C 0.2287(3) 0.38513(13) 1.03869(13) 0.0137(6) Uani 1 1 d .
C25 C 0.5097(3) 0.39793(13) 1.07637(12) 0.0126(5) Uani 1 1 d .
C26 C 0.4945(3) 0.45573(14) 1.06552(14) 0.0179(6) Uani 1 1 d .
H26 H 0.4191 0.4685 1.0444 0.021 Uiso 1 1 calc R
C27 C 0.5919(4) 0.49431(14) 1.08624(16) 0.0218(7) Uani 1 1 d .
H27 H 0.5823 0.5326 1.0784 0.026 Uiso 1 1 calc R
C28 C 0.7034(4) 0.47524(15) 1.11859(16) 0.0221(7) Uani 1 1 d .
H28 H 0.7676 0.5010 1.1329 0.027 Uiso 1 1 calc R
C29 C 0.7193(3) 0.41804(15) 1.12970(15) 0.0194(7) Uani 1 1 d .
H29 H 0.7934 0.4056 1.1517 0.023 Uiso 1 1 calc R
C30 C 0.6248(3) 0.37949(14) 1.10791(13) 0.0152(6) Uani 1 1 d .
H30 H 0.6377 0.3411 1.1143 0.018 Uiso 1 1 calc R
C31 C 0.3561(3) 0.29623(13) 1.09715(12) 0.0135(6) Uani 1 1 d .
C32 C 0.3944(4) 0.30408(15) 1.15147(13) 0.0189(6) Uani 1 1 d .
H32 H 0.4400 0.3368 1.1629 0.023 Uiso 1 1 calc R
C33 C 0.3638(4) 0.26260(17) 1.18834(14) 0.0247(7) Uani 1 1 d .
H33 H 0.3895 0.2677 1.2244 0.030 Uiso 1 1 calc R
C34 C 0.2953(4) 0.21370(17) 1.17152(15) 0.0264(8) Uani 1 1 d .
H34 H 0.2793 0.1854 1.1960 0.032 Uiso 1 1 calc R
C35 C 0.2509(4) 0.20714(16) 1.11814(16) 0.0259(8) Uani 1 1 d .
H35 H 0.2008 0.1754 1.1072 0.031 Uiso 1 1 calc R
C36 C 0.2812(4) 0.24812(15) 1.08115(13) 0.0196(7) Uani 1 1 d .
H36 H 0.2514 0.2435 1.0454 0.024 Uiso 1 1 calc R
C37 C 0.6528(3) 0.39733(13) 0.89273(13) 0.0140(6) Uani 1 1 d .
C38 C 0.7448(3) 0.44122(14) 0.88578(14) 0.0163(6) Uani 1 1 d .
H38 H 0.7842 0.4602 0.9154 0.020 Uiso 1 1 calc R
C39 C 0.7778(4) 0.45666(15) 0.83490(15) 0.0203(7) Uani 1 1 d .
H39 H 0.8400 0.4856 0.8306 0.024 Uiso 1 1 calc R
C40 C 0.7179(4) 0.42888(16) 0.79015(15) 0.0215(7) Uani 1 1 d .
H40 H 0.7400 0.4392 0.7560 0.026 Uiso 1 1 calc R
C41 C 0.6249(3) 0.38560(15) 0.79683(14) 0.0180(6) Uani 1 1 d .
H41 H 0.5837 0.3676 0.7670 0.022 Uiso 1 1 calc R
C42 C 0.5928(3) 0.36894(14) 0.84780(13) 0.0146(6) Uani 1 1 d .
C43 C 0.5360(3) 0.24970(14) 0.82945(12) 0.0144(6) Uani 1 1 d .
C44 C 0.4644(3) 0.19896(14) 0.83286(13) 0.0161(6) Uani 1 1 d .
H44 H 0.3879 0.1975 0.8526 0.019 Uiso 1 1 calc R
C45 C 0.5062(4) 0.15051(15) 0.80703(14) 0.0212(7) Uani 1 1 d .
H45 H 0.4567 0.1172 0.8091 0.025 Uiso 1 1 calc R
C46 C 0.6217(4) 0.15190(15) 0.77822(15) 0.0231(7) Uani 1 1 d .
H46 H 0.6485 0.1198 0.7602 0.028 Uiso 1 1 calc R
C47 C 0.6973(4) 0.20157(17) 0.77642(15) 0.0234(7) Uani 1 1 d .
H47 H 0.7766 0.2023 0.7583 0.028 Uiso 1 1 calc R
C48 C 0.6542(3) 0.25018(15) 0.80182(13) 0.0178(6) Uani 1 1 d .
H48 H 0.7048 0.2833 0.8003 0.021 Uiso 1 1 calc R
C49 C 0.3192(3) 0.33239(15) 0.81805(12) 0.0152(6) Uani 1 1 d .
C50 C 0.2170(4) 0.29234(16) 0.80596(14) 0.0198(6) Uani 1 1 d .
H50 H 0.2316 0.2546 0.8149 0.024 Uiso 1 1 calc R
C51 C 0.0934(4) 0.30915(18) 0.78049(16) 0.0254(8) Uani 1 1 d .
H51 H 0.0252 0.2825 0.7731 0.030 Uiso 1 1 calc R
C52 C 0.0702(4) 0.3647(2) 0.76595(15) 0.0288(8) Uani 1 1 d .
H52 H -0.0126 0.3753 0.7486 0.035 Uiso 1 1 calc R
C53 C 0.1705(4) 0.40455(17) 0.77730(16) 0.0274(8) Uani 1 1 d .
H53 H 0.1556 0.4421 0.7675 0.033 Uiso 1 1 calc R
C54 C 0.2948(4) 0.38852(15) 0.80361(14) 0.0198(7) Uani 1 1 d .
H54 H 0.3618 0.4156 0.8115 0.024 Uiso 1 1 calc R
S4 S 0.99685(10) 0.55111(5) 0.74243(4) 0.02676(19) Uani 1 1 d .
O1 O 1.0179(3) 0.54860(16) 0.79902(12) 0.0390(8) Uani 1 1 d .
O2 O 0.9362(4) 0.49998(16) 0.72051(15) 0.0496(9) Uani 1 1 d .
O3 O 1.1049(4) 0.57254(17) 0.71355(15) 0.0468(9) Uani 1 1 d .
C55 C 0.8618(5) 0.6027(2) 0.7314(2) 0.0453(12) Uani 1 1 d .
F1 F 0.7561(3) 0.5901(2) 0.75870(17) 0.0830(15) Uani 1 1 d .
F2 F 0.8234(3) 0.60961(19) 0.68035(15) 0.0687(12) Uani 1 1 d .
F3 F 0.9048(5) 0.65357(15) 0.74822(19) 0.0850(14) Uani 1 1 d .
C56 C 0.3338(5) 0.50237(18) 0.66090(18) 0.0321(9) Uani 1 1 d .
H56 H 0.2574 0.5254 0.6716 0.038 Uiso 1 1 calc R
Cl1 Cl 0.45455(13) 0.49758(5) 0.71555(5) 0.0434(3) Uani 1 1 d .
Cl2 Cl 0.40201(13) 0.53501(4) 0.60619(4) 0.0374(2) Uani 1 1 d .
Cl3 Cl 0.2708(2) 0.43540(7) 0.64248(6) 0.0672(5) Uani 1 1 d .
C57 C 0.9104(5) 0.4526(2) 0.6096(2) 0.0513(14) Uani 1 1 d D
Cl4A Cl 0.9436(3) 0.39187(16) 0.56846(17) 0.0656(4) Uani 0.50 1 d PD
Cl5A Cl 0.7348(5) 0.45290(16) 0.6216(2) 0.0656(4) Uani 0.50 1 d PD
Cl6A Cl 0.9824(4) 0.51456(17) 0.57658(17) 0.0656(4) Uani 0.50 1 d PD
Cl4B Cl 0.9328(4) 0.38200(16) 0.59832(17) 0.0656(4) Uani 0.50 1 d PD
Cl5B Cl 0.7380(5) 0.47137(16) 0.6153(2) 0.0656(4) Uani 0.50 1 d PD
Cl6B Cl 0.9527(4) 0.49931(17) 0.56245(17) 0.0656(4) Uani 0.50 1 d PD

loop_
_atom_site_aniso_label
_atom_site_aniso_U_11
_atom_site_aniso_U_22
_atom_site_aniso_U_33
_atom_site_aniso_U_23
_atom_site_aniso_U_13
_atom_site_aniso_U_12
Re1 0.01086(8) 0.00874(8) 0.00838(8) 0.00005(3) 0.00116(5) -0.00052(3)
S1 0.0139(3) 0.0131(3) 0.0152(3) 0.0006(3) 0.0000(3) -0.0024(3)
S2 0.0128(3) 0.0150(3) 0.0111(3) -0.0005(3) 0.0002(3) 0.0022(3)
S3 0.0138(3) 0.0115(3) 0.0119(3) -0.0001(3) 0.0011(3) -0.0021(3)
P1 0.0130(3) 0.0103(3) 0.0114(3) 0.0002(3) 0.0011(3) 0.0001(3)
P2 0.0126(3) 0.0109(3) 0.0093(3) -0.0006(3) 0.0013(3) -0.0007(3)
P3 0.0133(4) 0.0108(4) 0.0095(3) 0.0004(2) 0.0012(3) -0.0008(3)
C1 0.0205(16) 0.0124(14) 0.0115(14) -0.0001(10) 0.0026(12) -0.0013(11)
C2 0.0206(16) 0.0178(16) 0.0289(18) -0.0008(14) -0.0001(14) -0.0071(13)
C3 0.034(2) 0.0152(16) 0.033(2) 0.0027(15) -0.0003(16) -0.0082(14)
C4 0.0319(19) 0.0146(16) 0.0257(18) 0.0039(13) 0.0017(15) 0.0004(14)
C5 0.0226(16) 0.0143(15) 0.0198(16) 0.0013(12) 0.0017(13) 0.0018(12)
C6 0.0191(15) 0.0095(13) 0.0124(14) 0.0009(10) 0.0035(12) 0.0000(11)
C7 0.0132(13) 0.0167(14) 0.0133(14) 0.0007(11) 0.0006(11) 0.0018(11)
C8 0.0201(16) 0.0172(15) 0.0185(16) -0.0032(12) 0.0016(13) -0.0003(12)
C9 0.0219(17) 0.0237(17) 0.0217(17) -0.0099(14) 0.0027(13) 0.0020(14)
C10 0.0164(15) 0.0293(19) 0.0235(17) -0.0074(14) 0.0065(13) 0.0019(14)
C11 0.0165(15) 0.0230(17) 0.0210(16) -0.0012(13) 0.0058(12) -0.0017(12)
C12 0.0154(14) 0.0174(15) 0.0148(14) -0.0008(12) 0.0014(11) 0.0017(12)
C13 0.0171(14) 0.0152(14) 0.0139(14) -0.0033(11) -0.0017(11) 0.0045(11)
C14 0.0215(16) 0.0222(17) 0.0175(16) -0.0022(13) -0.0003(13) 0.0012(13)
C15 0.0226(17) 0.033(2) 0.0231(18) -0.0034(15) -0.0051(14) 0.0011(15)
C16 0.032(2) 0.042(2) 0.0166(17) -0.0048(16) -0.0084(15) 0.0085(17)
C17 0.0316(19) 0.030(2) 0.0166(16) 0.0023(14) 0.0015(14) 0.0060(16)
C18 0.0231(16) 0.0190(16) 0.0142(15) 0.0000(12) 0.0009(12) 0.0024(13)
C19 0.0128(13) 0.0165(14) 0.0156(14) -0.0008(11) 0.0026(11) 0.0007(11)
C20 0.0157(15) 0.0238(17) 0.0198(16) -0.0033(13) -0.0002(12) 0.0039(13)
C21 0.0151(15) 0.0252(17) 0.0256(18) -0.0051(14) 0.0037(13) 0.0058(13)
C22 0.0198(16) 0.0224(17) 0.0202(16) -0.0042(13) 0.0084(13) 0.0013(13)
C23 0.0182(15) 0.0186(15) 0.0165(15) -0.0017(12) 0.0017(12) -0.0013(12)
C24 0.0134(13) 0.0112(13) 0.0164(14) 0.0003(11) 0.0020(11) 0.0001(11)
C25 0.0129(13) 0.0127(13) 0.0122(13) -0.0034(11) 0.0017(11) -0.0008(11)
C26 0.0180(15) 0.0149(15) 0.0207(16) -0.0017(12) 0.0007(12) -0.0003(12)
C27 0.0232(17) 0.0116(14) 0.0306(18) -0.0054(13) 0.0004(14) 0.0003(12)
C28 0.0179(15) 0.0187(16) 0.0297(18) -0.0095(14) 0.0004(13) -0.0040(12)
C29 0.0142(14) 0.0222(17) 0.0216(16) -0.0048(13) 0.0000(12) -0.0011(12)
C30 0.0158(14) 0.0135(14) 0.0165(14) -0.0025(11) 0.0016(11) -0.0003(11)
C31 0.0154(14) 0.0145(14) 0.0110(13) -0.0007(11) 0.0033(11) -0.0006(11)
C32 0.0269(17) 0.0180(15) 0.0120(14) -0.0001(12) 0.0030(13) -0.0031(13)
C33 0.034(2) 0.0289(19) 0.0109(15) 0.0041(13) 0.0011(13) -0.0067(15)
C34 0.039(2) 0.0244(18) 0.0164(16) 0.0068(14) 0.0068(15) -0.0077(16)
C35 0.036(2) 0.0187(17) 0.0238(18) 0.0007(14) 0.0059(15) -0.0102(15)
C36 0.0255(17) 0.0214(16) 0.0121(14) -0.0008(12) 0.0023(12) -0.0056(13)
C37 0.0135(13) 0.0141(14) 0.0146(14) 0.0025(11) 0.0018(11) 0.0022(11)
C38 0.0152(14) 0.0158(14) 0.0181(15) 0.0008(12) 0.0027(12) -0.0017(11)
C39 0.0181(15) 0.0188(16) 0.0244(17) 0.0074(13) 0.0046(13) -0.0020(12)
C40 0.0217(16) 0.0223(17) 0.0211(16) 0.0089(13) 0.0063(13) -0.0019(13)
C41 0.0203(15) 0.0188(16) 0.0148(15) 0.0025(12) 0.0022(12) -0.0013(12)
C42 0.0149(14) 0.0149(14) 0.0144(14) 0.0027(11) 0.0025(11) -0.0014(11)
C43 0.0197(15) 0.0136(14) 0.0098(13) 0.0006(11) -0.0006(11) 0.0021(12)
C44 0.0190(15) 0.0147(14) 0.0146(14) -0.0018(12) 0.0008(12) 0.0021(12)
C45 0.0274(17) 0.0151(15) 0.0205(16) -0.0018(12) -0.0020(13) 0.0012(13)
C46 0.0307(19) 0.0189(16) 0.0194(16) -0.0050(13) -0.0015(14) 0.0080(14)
C47 0.0253(18) 0.0272(19) 0.0188(16) 0.0010(14) 0.0080(14) 0.0089(15)
C48 0.0183(15) 0.0197(15) 0.0156(15) -0.0010(12) 0.0022(12) 0.0015(12)
C49 0.0166(14) 0.0197(15) 0.0094(13) -0.0005(12) 0.0021(11) 0.0029(12)
C50 0.0208(16) 0.0234(17) 0.0151(15) 0.0019(13) 0.0019(12) -0.0008(13)
C51 0.0208(17) 0.037(2) 0.0182(17) -0.0031(15) 0.0002(14) -0.0008(15)
C52 0.0206(17) 0.047(2) 0.0184(17) 0.0014(16) -0.0017(13) 0.0115(16)
C53 0.032(2) 0.0266(19) 0.0237(18) 0.0063(15) 0.0010(15) 0.0151(15)
C54 0.0221(16) 0.0208(16) 0.0162(15) 0.0023(12) -0.0003(12) 0.0032(13)
S4 0.0230(4) 0.0359(5) 0.0217(4) 0.0066(4) 0.0038(3) 0.0032(4)
O1 0.0321(16) 0.059(2) 0.0254(15) 0.0108(14) -0.0029(12) -0.0096(15)
O2 0.068(3) 0.043(2) 0.0378(19) -0.0041(15) 0.0026(17) -0.0160(18)
O3 0.0358(17) 0.057(2) 0.050(2) 0.0212(18) 0.0211(16) 0.0063(16)
C55 0.042(3) 0.045(3) 0.051(3) 0.022(2) 0.015(2) 0.019(2)
F1 0.0373(17) 0.126(4) 0.089(3) 0.063(3) 0.0325(18) 0.039(2)
F2 0.0430(17) 0.103(3) 0.060(2) 0.055(2) 0.0002(15) 0.0147(18)
F3 0.126(4) 0.0349(19) 0.098(3) 0.0037(19) 0.036(3) 0.023(2)
C56 0.037(2) 0.030(2) 0.030(2) -0.0040(16) 0.0059(17) -0.0012(17)
Cl1 0.0451(6) 0.0375(6) 0.0454(6) 0.0180(5) -0.0119(5) -0.0058(5)
Cl2 0.0586(7) 0.0216(4) 0.0328(5) 0.0025(4) 0.0101(5) 0.0033(4)
Cl3 0.0979(12) 0.0587(9) 0.0451(7) -0.0026(6) 0.0055(8) -0.0458(9)
C57 0.049(3) 0.054(3) 0.049(3) -0.016(3) -0.005(2) 0.008(3)
Cl4A 0.0514(6) 0.0656(10) 0.0769(10) -0.0111(9) -0.0164(7) 0.0002(7)
Cl5A 0.0514(6) 0.0656(10) 0.0769(10) -0.0111(9) -0.0164(7) 0.0002(7)
Cl6A 0.0514(6) 0.0656(10) 0.0769(10) -0.0111(9) -0.0164(7) 0.0002(7)
Cl4B 0.0514(6) 0.0656(10) 0.0769(10) -0.0111(9) -0.0164(7) 0.0002(7)
Cl5B 0.0514(6) 0.0656(10) 0.0769(10) -0.0111(9) -0.0164(7) 0.0002(7)
Cl6B 0.0514(6) 0.0656(10) 0.0769(10) -0.0111(9) -0.0164(7) 0.0002(7)

loop_
_atom_type_symbol
_atom_type_description
_atom_type_scat_dispersion_real
_atom_type_scat_dispersion_imag
_atom_type_scat_source
C C 0.0033 0.0016 'International Tables Vol C Tables 4.2.6.8 and 6.1.1.4'
H H 0.0000 0.0000 'International Tables Vol C Tables 4.2.6.8 and 6.1.1.4'
O O 0.0106 0.0060 'International Tables Vol C Tables 4.2.6.8 and 6.1.1.4'
F F 0.0171 0.0103 'International Tables Vol C Tables 4.2.6.8 and 6.1.1.4'
P P 0.1023 0.0942 'International Tables Vol C Tables 4.2.6.8 and 6.1.1.4'
S S 0.1246 0.1234 'International Tables Vol C Tables 4.2.6.8 and 6.1.1.4'
Cl Cl 0.1484 0.1585 'International Tables Vol C Tables 4.2.6.8 and 6.1.1.4'
Re Re -1.0185 7.2310 'International Tables Vol C Tables 4.2.6.8 and 6.1.1.4'

loop_
_geom_angle_atom_site_label_1
_geom_angle_atom_site_label_2
_geom_angle_atom_site_label_3
_geom_angle
S2 Re1 S3 108.54(3)
S2 Re1 S1 82.62(3)
S3 Re1 S1 166.53(3)
S2 Re1 P3 86.04(3)
S3 Re1 P3 84.46(3)
S1 Re1 P3 88.96(3)
S2 Re1 P2 84.34(3)
S3 Re1 P2 87.54(3)
S1 Re1 P2 101.35(3)
P3 Re1 P2 164.85(3)
S2 Re1 P1 163.23(3)
S3 Re1 P1 88.19(3)
S1 Re1 P1 80.97(3)
P3 Re1 P1 97.09(3)
P2 Re1 P1 95.49(3)
C1 S1 Re1 111.55(12)
C19 S2 Re1 109.79(11)
C37 S3 Re1 108.86(11)
C37 S3 H60 127(2)
Re1 S3 H60 82(2)
C6 P1 C7 105.43(15)
C6 P1 C13 103.38(16)
C7 P1 C13 101.72(15)
C6 P1 Re1 107.70(11)
C7 P1 Re1 117.10(11)
C13 P1 Re1 119.90(10)
C25 P2 C24 104.63(14)
C25 P2 C31 106.26(14)
C24 P2 C31 101.00(15)
C25 P2 Re1 115.60(10)
C24 P2 Re1 105.86(11)
C31 P2 Re1 121.26(10)
C42 P3 C43 106.08(15)
C42 P3 C49 104.25(15)
C43 P3 C49 104.48(15)
C42 P3 Re1 106.52(11)
C43 P3 Re1 121.37(10)
C49 P3 Re1 112.75(10)
C6 C1 C2 119.9(3)
C6 C1 S1 121.9(2)
C2 C1 S1 118.1(3)
C3 C2 C1 120.0(3)
C3 C2 H2 120.0
C1 C2 H2 120.0
C2 C3 C4 120.2(3)
C2 C3 H3 119.9
C4 C3 H3 119.9
C5 C4 C3 120.3(3)
C5 C4 H4 119.8
C3 C4 H4 119.8
C4 C5 C6 119.9(3)
C4 C5 H5 120.0
C6 C5 H5 120.0
C1 C6 C5 119.6(3)
C1 C6 P1 116.9(2)
C5 C6 P1 123.5(3)
C8 C7 C12 118.4(3)
C8 C7 P1 121.6(3)
C12 C7 P1 119.9(2)
C9 C8 C7 120.7(3)
C9 C8 H8 119.6
C7 C8 H8 119.6
C10 C9 C8 120.2(3)
C10 C9 H9 119.9
C8 C9 H9 119.9
C11 C10 C9 120.0(3)
C11 C10 H10 120.0
C9 C10 H10 120.0
C10 C11 C12 120.1(3)
C10 C11 H11 120.0
C12 C11 H11 120.0
C11 C12 C7 120.6(3)
C11 C12 H12 119.7
C7 C12 H12 119.7
C14 C13 C18 119.2(3)
C14 C13 P1 120.6(3)
C18 C13 P1 120.2(3)
C13 C14 C15 120.2(3)
C13 C14 H14 119.9
C15 C14 H14 119.9
C16 C15 C14 120.3(4)
C16 C15 H15 119.9
C14 C15 H15 119.9
C17 C16 C15 119.6(4)
C17 C16 H16 120.2
C15 C16 H16 120.2
C16 C17 C18 121.0(4)
C16 C17 H17 119.5
C18 C17 H17 119.5
C17 C18 C13 119.6(3)
C17 C18 H18 120.2
C13 C18 H18 120.2
C24 C19 C20 120.2(3)
C24 C19 S2 122.0(2)
C20 C19 S2 117.8(3)
C21 C20 C19 119.6(3)
C21 C20 H20 120.2
C19 C20 H20 120.2
C20 C21 C22 120.4(3)
C20 C21 H21 119.8
C22 C21 H21 119.8
C21 C22 C23 120.1(3)
C21 C22 H22 120.0
C23 C22 H22 120.0
C24 C23 C22 120.0(3)
C24 C23 H23 120.0
C22 C23 H23 120.0
C23 C24 C19 119.7(3)
C23 C24 P2 122.5(3)
C19 C24 P2 117.7(2)
C26 C25 C30 118.9(3)
C26 C25 P2 120.2(2)
C30 C25 P2 120.6(2)
C27 C26 C25 120.3(3)
C27 C26 H26 119.8
C25 C26 H26 119.8
C28 C27 C26 119.7(3)
C28 C27 H27 120.1
C26 C27 H27 120.1
C27 C28 C29 120.4(3)
C27 C28 H28 119.8
C29 C28 H28 119.8
C30 C29 C28 119.9(3)
C30 C29 H29 120.0
C28 C29 H29 120.0
C29 C30 C25 120.6(3)
C29 C30 H30 119.7
C25 C30 H30 119.7
C32 C31 C36 119.2(3)
C32 C31 P2 123.6(3)
C36 C31 P2 117.1(2)
C31 C32 C33 119.7(3)
C31 C32 H32 120.1
C33 C32 H32 120.1
C34 C33 C32 120.5(3)
C34 C33 H33 119.8
C32 C33 H33 119.8
C35 C34 C33 120.0(3)
C35 C34 H34 120.0
C33 C34 H34 120.0
C34 C35 C36 119.9(3)
C34 C35 H35 120.1
C36 C35 H35 120.1
C35 C36 C31 120.7(3)
C35 C36 H36 119.7
C31 C36 H36 119.7
C38 C37 C42 119.7(3)
C38 C37 S3 118.0(3)
C42 C37 S3 122.4(2)
C39 C38 C37 120.4(3)
C39 C38 H38 119.8
C37 C38 H38 119.8
C38 C39 C40 120.2(3)
C38 C39 H39 119.9
C40 C39 H39 119.9
C41 C40 C39 119.6(3)
C41 C40 H40 120.2
C39 C40 H40 120.2
C40 C41 C42 120.8(3)
C40 C41 H41 119.6
C42 C41 H41 119.6
C41 C42 C37 119.4(3)
C41 C42 P3 123.8(3)
C37 C42 P3 116.8(2)
C48 C43 C44 118.6(3)
C48 C43 P3 121.8(3)
C44 C43 P3 119.7(2)
C45 C44 C43 120.9(3)
C45 C44 H44 119.6
C43 C44 H44 119.6
C44 C45 C46 120.1(3)
C44 C45 H45 120.0
C46 C45 H45 120.0
C45 C46 C47 119.6(3)
C45 C46 H46 120.2
C47 C46 H46 120.2
C46 C47 C48 120.1(3)
C46 C47 H47 120.0
C48 C47 H47 120.0
C43 C48 C47 120.7(3)
C43 C48 H48 119.6
C47 C48 H48 119.6
C54 C49 C50 118.8(3)
C54 C49 P3 120.1(3)
C50 C49 P3 120.5(3)
C51 C50 C49 119.8(3)
C51 C50 H50 120.1
C49 C50 H50 120.1
C52 C51 C50 121.1(4)
C52 C51 H51 119.4
C50 C51 H51 119.4
C53 C52 C51 119.6(4)
C53 C52 H52 120.2
C51 C52 H52 120.2
C52 C53 C54 120.0(4)
C52 C53 H53 120.0
C54 C53 H53 120.0
C49 C54 C53 120.6(4)
C49 C54 H54 119.7
C53 C54 H54 119.7
O1 S4 O3 117.5(2)
O1 S4 O2 111.9(2)
O3 S4 O2 114.2(2)
O1 S4 C55 103.5(2)
O3 S4 C55 104.4(2)
O2 S4 C55 103.2(3)
F2 C55 F1 110.5(5)
F2 C55 F3 104.9(4)
F1 C55 F3 106.6(5)
F2 C55 S4 112.8(4)
F1 C55 S4 111.4(3)
F3 C55 S4 110.3(4)
Cl1 C56 Cl2 111.5(2)
Cl1 C56 Cl3 110.8(3)
Cl2 C56 Cl3 109.9(2)
Cl1 C56 H56 108.2
Cl2 C56 H56 108.2
Cl3 C56 H56 108.2
Cl6B C57 Cl4B 118.8(4)
Cl6B C57 Cl5B 100.1(3)
Cl4B C57 Cl5B 113.2(4)
Cl6B C57 Cl5A 113.9(4)
Cl4B C57 Cl5A 99.8(3)
Cl5B C57 Cl5A 15.13(19)
Cl6B C57 Cl4A 93.3(3)
Cl4B C57 Cl4A 25.99(18)
Cl5B C57 Cl4A 117.2(3)
Cl5A C57 Cl4A 108.4(3)
Cl6B C57 Cl6A 17.88(15)
Cl4B C57 Cl6A 130.0(4)
Cl5B C57 Cl6A 103.7(3)
Cl5A C57 Cl6A 118.7(3)
Cl4A C57 Cl6A 106.5(3)
Cl4B Cl4A C57 69.9(5)
Cl6B Cl6A C57 65.3(7)
Cl4A Cl4B C57 84.1(5)
Cl6A Cl6B C57 96.9(8)

loop_
_geom_bond_atom_site_label_1
_geom_bond_atom_site_label_2
_geom_bond_distance
Re1 S2 2.2855(8)
Re1 S3 2.2917(7)
Re1 S1 2.3547(8)
Re1 P3 2.4308(8)
Re1 P2 2.4480(8)
Re1 P1 2.4836(8)
S1 C1 1.743(3)
S2 C19 1.766(3)
S3 C37 1.776(3)
S3 H60 1.001(19)
P1 C6 1.816(3)
P1 C7 1.828(3)
P1 C13 1.839(3)
P2 C25 1.812(3)
P2 C24 1.817(3)
P2 C31 1.822(3)
P3 C42 1.810(3)
P3 C43 1.828(3)
P3 C49 1.831(3)
C1 C6 1.395(5)
C1 C2 1.403(5)
C2 C3 1.379(5)
C2 H2 0.9300
C3 C4 1.390(6)
C3 H3 0.9300
C4 C5 1.388(5)
C4 H4 0.9300
C5 C6 1.400(4)
C5 H5 0.9300
C7 C8 1.400(5)
C7 C12 1.402(5)
C8 C9 1.388(5)
C8 H8 0.9300
C9 C10 1.386(5)
C9 H9 0.9300
C10 C11 1.385(5)
C10 H10 0.9300
C11 C12 1.393(4)
C11 H11 0.9300
C12 H12 0.9300
C13 C14 1.404(5)
C13 C18 1.395(5)
C14 C15 1.389(5)
C14 H14 0.9300
C15 C16 1.388(6)
C15 H15 0.9300
C16 C17 1.378(6)
C16 H16 0.9300
C17 C18 1.396(5)
C17 H17 0.9300
C18 H18 0.9300
C19 C24 1.395(4)
C19 C20 1.401(4)
C20 C21 1.389(5)
C20 H20 0.9300
C21 C22 1.389(5)
C21 H21 0.9300
C22 C23 1.393(5)
C22 H22 0.9300
C23 C24 1.398(4)
C23 H23 0.9300
C25 C26 1.401(4)
C25 C30 1.404(4)
C26 C27 1.397(5)
C26 H26 0.9300
C27 C28 1.393(5)
C27 H27 0.9300
C28 C29 1.389(5)
C28 H28 0.9300
C29 C30 1.387(5)
C29 H29 0.9300
C30 H30 0.9300
C31 C32 1.400(4)
C31 C36 1.399(5)
C32 C33 1.396(5)
C32 H32 0.9300
C33 C34 1.389(5)
C33 H33 0.9300
C34 C35 1.387(5)
C34 H34 0.9300
C35 C36 1.389(5)
C35 H35 0.9300
C36 H36 0.9300
C37 C38 1.396(4)
C37 C42 1.405(5)
C38 C39 1.387(5)
C38 H38 0.9300
C39 C40 1.395(5)
C39 H39 0.9300
C40 C41 1.391(5)
C40 H40 0.9300
C41 C42 1.395(4)
C41 H41 0.9300
C43 C48 1.393(5)
C43 C44 1.397(5)
C44 C45 1.393(5)
C44 H44 0.9300
C45 C46 1.388(5)
C45 H45 0.9300
C46 C47 1.393(6)
C46 H46 0.9300
C47 C48 1.395(5)
C47 H47 0.9300
C48 H48 0.9300
C49 C54 1.393(5)
C49 C50 1.399(5)
C50 C51 1.390(5)
C50 H50 0.9300
C51 C52 1.380(6)
C51 H51 0.9300
C52 C53 1.379(6)
C52 H52 0.9300
C53 C54 1.400(5)
C53 H53 0.9300
C54 H54 0.9300
S4 O1 1.421(3)
S4 O3 1.420(3)
S4 O2 1.441(4)
S4 C55 1.811(5)
C55 F2 1.320(6)
C55 F1 1.317(6)
C55 F3 1.334(7)
C56 Cl1 1.753(5)
C56 Cl2 1.749(5)
C56 Cl3 1.752(5)
C56 H56 0.9800
C57 Cl6B 1.692(7)
C57 Cl4B 1.712(6)
C57 Cl5B 1.767(7)
C57 Cl5A 1.772(7)
C57 Cl4A 1.812(6)
C57 Cl6A 1.849(7)
Cl4A Cl4B 0.798(5)
Cl6A Cl6B 0.572(4)

loop_
_geom_torsion_atom_site_label_1
_geom_torsion_atom_site_label_2
_geom_torsion_atom_site_label_3
_geom_torsion_atom_site_label_4
_geom_torsion
S2 Re1 S1 C1 -169.56(13)
S3 Re1 S1 C1 43.71(18)
P3 Re1 S1 C1 104.30(12)
P2 Re1 S1 C1 -86.88(12)
P1 Re1 S1 C1 6.95(12)
S3 Re1 S2 C19 -89.78(12)
S1 Re1 S2 C19 97.96(12)
P3 Re1 S2 C19 -172.58(12)
P2 Re1 S2 C19 -4.30(12)
P1 Re1 S2 C19 85.93(15)
S2 Re1 S3 C37 -75.85(11)
S1 Re1 S3 C37 69.14(17)
P3 Re1 S3 C37 8.08(11)
P2 Re1 S3 C37 -159.04(11)
P1 Re1 S3 C37 105.39(11)
S2 Re1 P1 C6 3.61(16)
S3 Re1 P1 C6 179.54(12)
S1 Re1 P1 C6 -8.47(11)
P3 Re1 P1 C6 -96.28(11)
P2 Re1 P1 C6 92.19(11)
S2 Re1 P1 C7 122.10(14)
S3 Re1 P1 C7 -61.97(12)
S1 Re1 P1 C7 110.02(12)
P3 Re1 P1 C7 22.21(12)
P2 Re1 P1 C7 -149.32(12)
S2 Re1 P1 C13 -114.02(15)
S3 Re1 P1 C13 61.91(13)
S1 Re1 P1 C13 -126.10(13)
P3 Re1 P1 C13 146.09(13)
P2 Re1 P1 C13 -25.44(13)
S2 Re1 P2 C25 -113.20(12)
S3 Re1 P2 C25 -4.30(12)
S1 Re1 P2 C25 165.51(12)
P3 Re1 P2 C25 -62.38(16)
P1 Re1 P2 C25 83.64(12)
S2 Re1 P2 C24 2.08(11)
S3 Re1 P2 C24 110.99(11)
S1 Re1 P2 C24 -79.21(11)
P3 Re1 P2 C24 52.91(15)
P1 Re1 P2 C24 -161.07(11)
S2 Re1 P2 C31 115.94(12)
S3 Re1 P2 C31 -135.15(12)
S1 Re1 P2 C31 34.65(13)
P3 Re1 P2 C31 166.77(14)
P1 Re1 P2 C31 -47.21(12)
S2 Re1 P3 C42 100.71(11)
S3 Re1 P3 C42 -8.37(11)
S1 Re1 P3 C42 -176.61(11)
P2 Re1 P3 C42 50.06(16)
P1 Re1 P3 C42 -95.84(11)
S2 Re1 P3 C43 -138.01(13)
S3 Re1 P3 C43 112.91(13)
S1 Re1 P3 C43 -55.33(13)
P2 Re1 P3 C43 171.34(14)
P1 Re1 P3 C43 25.43(13)
S2 Re1 P3 C49 -13.03(13)
S3 Re1 P3 C49 -122.12(13)
S1 Re1 P3 C49 69.65(13)
P2 Re1 P3 C49 -63.68(17)
P1 Re1 P3 C49 150.41(13)
Re1 S1 C1 C6 -3.7(3)
Re1 S1 C1 C2 173.3(2)
C6 C1 C2 C3 1.7(6)
S1 C1 C2 C3 -175.4(3)
C1 C2 C3 C4 -0.7(6)
C2 C3 C4 C5 -0.7(6)
C3 C4 C5 C6 1.2(6)
C2 C1 C6 C5 -1.2(5)
S1 C1 C6 C5 175.8(3)
C2 C1 C6 P1 178.8(3)
S1 C1 C6 P1 -4.2(4)
C4 C5 C6 C1 -0.2(5)
C4 C5 C6 P1 179.8(3)
C7 P1 C6 C1 -116.3(3)
C13 P1 C6 C1 137.3(3)
Re1 P1 C6 C1 9.5(3)
C7 P1 C6 C5 63.7(3)
C13 P1 C6 C5 -42.7(3)
Re1 P1 C6 C5 -170.6(3)
C6 P1 C7 C8 -5.3(3)
C13 P1 C7 C8 102.3(3)
Re1 P1 C7 C8 -125.0(3)
C6 P1 C7 C12 177.2(3)
C13 P1 C7 C12 -75.2(3)
Re1 P1 C7 C12 57.5(3)
C12 C7 C8 C9 1.6(5)
P1 C7 C8 C9 -175.9(3)
C7 C8 C9 C10 0.3(6)
C8 C9 C10 C11 -1.4(6)
C9 C10 C11 C12 0.5(6)
C10 C11 C12 C7 1.5(5)
C8 C7 C12 C11 -2.5(5)
P1 C7 C12 C11 175.1(3)
C6 P1 C13 C14 149.1(3)
C7 P1 C13 C14 39.9(3)
Re1 P1 C13 C14 -91.1(3)
C6 P1 C13 C18 -29.8(3)
C7 P1 C13 C18 -139.0(3)
Re1 P1 C13 C18 90.0(3)
C18 C13 C14 C15 0.3(5)
P1 C13 C14 C15 -178.7(3)
C13 C14 C15 C16 -0.1(6)
C14 C15 C16 C17 0.0(6)
C15 C16 C17 C18 -0.1(6)
C16 C17 C18 C13 0.3(6)
C14 C13 C18 C17 -0.4(5)
P1 C13 C18 C17 178.5(3)
Re1 S2 C19 C24 7.0(3)
Re1 S2 C19 C20 -173.0(2)
C24 C19 C20 C21 0.1(5)
S2 C19 C20 C21 -179.9(3)
C19 C20 C21 C22 1.3(6)
C20 C21 C22 C23 -2.0(6)
C21 C22 C23 C24 1.3(5)
C22 C23 C24 C19 0.1(5)
C22 C23 C24 P2 -175.1(3)
C20 C19 C24 C23 -0.8(5)
S2 C19 C24 C23 179.2(3)
C20 C19 C24 P2 174.6(3)
S2 C19 C24 P2 -5.4(4)
C25 P2 C24 C23 -61.0(3)
C31 P2 C24 C23 49.2(3)
Re1 P2 C24 C23 176.5(2)
C25 P2 C24 C19 123.8(3)
C31 P2 C24 C19 -126.0(3)
Re1 P2 C24 C19 1.2(3)
C24 P2 C25 C26 -32.5(3)
C31 P2 C25 C26 -138.8(3)
Re1 P2 C25 C26 83.5(3)
C24 P2 C25 C30 152.8(3)
C31 P2 C25 C30 46.4(3)
Re1 P2 C25 C30 -91.3(3)
C30 C25 C26 C27 -0.6(5)
P2 C25 C26 C27 -175.4(3)
C25 C26 C27 C28 -1.1(5)
C26 C27 C28 C29 1.0(6)
C27 C28 C29 C30 0.9(6)
C28 C29 C30 C25 -2.6(5)
C26 C25 C30 C29 2.4(5)
P2 C25 C30 C29 177.3(3)
C25 P2 C31 C32 12.4(3)
C24 P2 C31 C32 -96.6(3)
Re1 P2 C31 C32 147.1(3)
C25 P2 C31 C36 -171.1(3)
C24 P2 C31 C36 79.9(3)
Re1 P2 C31 C36 -36.4(3)
C36 C31 C32 C33 3.4(5)
P2 C31 C32 C33 179.8(3)
C31 C32 C33 C34 -0.2(6)
C32 C33 C34 C35 -3.2(6)
C33 C34 C35 C36 3.4(6)
C34 C35 C36 C31 -0.2(6)
C32 C31 C36 C35 -3.2(5)
P2 C31 C36 C35 -179.9(3)
Re1 S3 C37 C38 171.4(2)
Re1 S3 C37 C42 -6.7(3)
C42 C37 C38 C39 -0.3(5)
S3 C37 C38 C39 -178.5(3)
C37 C38 C39 C40 0.8(5)
C38 C39 C40 C41 0.0(5)
C39 C40 C41 C42 -1.2(5)
C40 C41 C42 C37 1.6(5)
C40 C41 C42 P3 179.4(3)
C38 C37 C42 C41 -0.9(5)
S3 C37 C42 C41 177.2(3)
C38 C37 C42 P3 -178.8(2)
S3 C37 C42 P3 -0.7(4)
C43 P3 C42 C41 58.8(3)
C49 P3 C42 C41 -51.1(3)
Re1 P3 C42 C41 -170.6(3)
C43 P3 C42 C37 -123.3(3)
C49 P3 C42 C37 126.7(3)
Re1 P3 C42 C37 7.2(3)
C42 P3 C43 C48 -1.5(3)
C49 P3 C43 C48 108.3(3)
Re1 P3 C43 C48 -123.0(3)
C42 P3 C43 C44 179.3(3)
C49 P3 C43 C44 -70.9(3)
Re1 P3 C43 C44 57.8(3)
C48 C43 C44 C45 -3.1(5)
P3 C43 C44 C45 176.1(3)
C43 C44 C45 C46 1.2(5)
C44 C45 C46 C47 1.6(5)
C45 C46 C47 C48 -2.4(6)
C44 C43 C48 C47 2.3(5)
P3 C43 C48 C47 -176.8(3)
C46 C47 C48 C43 0.4(5)
C42 P3 C49 C54 -25.7(3)
C43 P3 C49 C54 -136.8(3)
Re1 P3 C49 C54 89.4(3)
C42 P3 C49 C50 162.9(3)
C43 P3 C49 C50 51.8(3)
Re1 P3 C49 C50 -81.9(3)
C54 C49 C50 C51 -0.7(5)
P3 C49 C50 C51 170.8(3)
C49 C50 C51 C52 1.2(6)
C50 C51 C52 C53 -0.7(6)
C51 C52 C53 C54 -0.2(6)
C50 C49 C54 C53 -0.2(5)
P3 C49 C54 C53 -171.7(3)
C52 C53 C54 C49 0.7(6)
O1 S4 C55 F2 -177.6(4)
O3 S4 C55 F2 58.8(5)
O2 S4 C55 F2 -60.8(4)
O1 S4 C55 F1 -52.7(5)
O3 S4 C55 F1 -176.3(5)
O2 S4 C55 F1 64.1(5)
O1 S4 C55 F3 65.4(4)
O3 S4 C55 F3 -58.1(4)
O2 S4 C55 F3 -177.8(4)
Cl6B C57 Cl4A Cl4B 169.4(5)
Cl5B C57 Cl4A Cl4B -87.5(5)
Cl5A C57 Cl4A Cl4B -74.1(5)
Cl6A C57 Cl4A Cl4B 157.1(5)
Cl4B C57 Cl6A Cl6B 56.5(8)
Cl5B C57 Cl6A Cl6B -80.6(7)
Cl5A C57 Cl6A Cl6B -78.8(7)
Cl4A C57 Cl6A Cl6B 43.7(7)
Cl6B C57 Cl4B Cl4A -12.1(5)
Cl5B C57 Cl4B Cl4A 104.9(5)
Cl5A C57 Cl4B Cl4A 112.2(5)
Cl6A C57 Cl4B Cl4A -29.1(6)
Cl4B C57 Cl6B Cl6A -133.2(7)
Cl5B C57 Cl6B Cl6A 103.2(7)
Cl5A C57 Cl6B Cl6A 109.8(7)
Cl4A C57 Cl6B Cl6A -138.5(7)
